data_2009968
loop_
_publ_author_name
'Lynch, D. E.'
'Smith, G.'
'Byriel, K. A.'
'Kennard, C. H. L.'

_publ_section_title
;
 Molecular co-crystals of carboxylic acids. 16. 1:1 Adduct of
 3-nitrobenzoic acid with 3-amino-1<i>H</i>-1,2,4-triazole
;
_journal_issue 8
_journal_name_full 'Acta Crystallographica Section C'
_journal_page_first 1291
_journal_page_last 1294
_journal_paper_doi 10.1107/S0108270193012260
_journal_volume 50
_journal_year 1994
_chemical_formula_moiety 'C2 H5 N4,C7 H4 N1 O4'
_chemical_formula_sum 'C9 H9 N5 O4'
_chemical_formula_weight 251.2
_symmetry_cell_setting monoclinic
_symmetry_space_group_name_Hall '-P 2yab'
_symmetry_space_group_name_H-M 'P 1 21/a 1'
_atom_type_scat_source IntTabIV
_cell_angle_alpha 90.
_cell_angle_beta 100.39(2)
_cell_angle_gamma 90.
_cell_formula_units_Z 8
_cell_length_a 13.316(5)
_cell_length_b 11.1920(10)
_cell_length_c 14.935(5)
_cell_measurement_reflns_used 25
_cell_measurement_temperature 295
_cell_measurement_theta_max 14
_cell_measurement_theta_min 6
_cell_volume 2189.3(11)
_diffrn_measurement_device 'Enraf-Nonius CAD-4'
_diffrn_measurement_method 2\q/\w
_diffrn_radiation_type MoK\a
_diffrn_radiation_wavelength 0.71073
_diffrn_reflns_av_R_equivalents 0.0148
_diffrn_reflns_limit_h_max 7
_diffrn_reflns_limit_h_min 0
_diffrn_reflns_limit_k_max 10
_diffrn_reflns_limit_k_min -10
_diffrn_reflns_limit_l_max 10
_diffrn_reflns_limit_l_min -10
_diffrn_reflns_number 4248
_diffrn_reflns_theta_max 25
_diffrn_standards_decay_% -2.6
_diffrn_standards_interval_count 250
_diffrn_standards_number 3
_exptl_absorpt_coefficient_mu 0.12
_exptl_absorpt_correction_T_max 0.947
_exptl_absorpt_correction_T_min 0.100
_exptl_absorpt_correction_type empirical
_exptl_crystal_colour colourless
_exptl_crystal_density_diffrn 1.524
_exptl_crystal_description prismatic
_exptl_crystal_size_max 0.36
_exptl_crystal_size_mid 0.34
_exptl_crystal_size_min 0.10
_refine_diff_density_max 0.14
_refine_diff_density_min -0.23
_refine_ls_goodness_of_fit_obs 1.05
_refine_ls_hydrogen_treatment refall
_refine_ls_number_parameters 397
_refine_ls_number_reflns 2319
_refine_ls_R_factor_obs 0.036
_refine_ls_shift/esd_max 0.01
_refine_ls_structure_factor_coef F
_refine_ls_weighting_details 'w = [\s^2^(F~o~) + 1.3910^-3^(F~o~)^2^]^-1^'
_refine_ls_weighting_scheme calc
_refine_ls_wR_factor_obs 0.040
_reflns_number_observed 2319
_reflns_number_total 3838
_reflns_observed_criterion I>2.5\s(I~o~)
_cod_data_source_file hl1044.cif
_cod_data_source_block hl1044_structure_1_of_1
_cod_depositor_comments
;
The following automatic conversions were performed:

'_refine_ls_weighting_scheme' value '[\s^2^(F~o~) +
1.3910^-3^(F~o~)^2^]^-1^' was changed to 'calc'. New tag
'_refine_ls_weighting_details' was created. The value of the new tag
was set to 'w = [\s^2^(F~o~) + 1.3910^-3^(F~o~)^2^]^-1^'.

Automatic conversion script
Id: cif_fix_values 3143 2015-03-26 13:38:13Z robertas 
;
_cod_original_cell_volume 2189(2)
_cod_original_sg_symbol_H-M 'P 21/a'
_cod_database_code 2009968

loop_
_atom_site_label
_atom_site_fract_x
_atom_site_fract_y
_atom_site_fract_z
_atom_site_U_iso_or_equiv
N(1A) .3235(2) .0259(2) -.1078(2) 47.9(8)
N(2A) .2515(2) .0838(2) -.06790(10) 39.3(7)
C(3A) .2914(2) .1760(2) -.0185(2) 33.5(7)
N(31A) .2445(2) .2503(2) .0294(2) 48.3(8)
N(4A) .39020(10) .1813(2) -.02690(10) 37.1(7)
C(5A) .4047(2) .0884(3) -.0821(2) 46.9(9)
C(1B) .0652(2) -.0081(2) .1447(2) 30.5(7)
C(11B) -.0036(2) .0847(2) .0920(2) 31.3(2)
O(10B) -.09790(10) .0749(2) .08890(10) 41.6(6)
O(11B) .03740(10) .16670(10) .05350(10) 39.6(5)
C(2B) .1670(2) -.0134(2) .1372(2) 34.0(8)
C(3B) .2275(2) -.1015(2) .1820(2) 35.9(8)
N(3B) .3343(2) -.1073(2) .1687(2) 49.5(8)
O(31B) .3652(2) -.0297(2) .1232(2) 68.4(8)
O(32B) .3874(2) -.1892(2) .2047(2) 79.2(9)
C(4B) .1920(2) -.1855(2) .2361(2) 44.5(9)
C(5B) .0911(2) -.1783(2) .2458(2) 47.0(9)
C(6B) .0278(2) -.0909(2) .1998(2) 40.6(8)
N(1C) .1370(2) .0283(2) .4035(2) 61.8(9)
N(2C) .2246(2) .0904(2) .4382(2) 46.0(8)
C(3C) .2042(2) .1878(2) .4813(2) 37.8(8)
N(31C) .2706(2) .2673(2) .5224(2) 52.9(9)
N(4C) .1024(2) .1920(2) .47440(10) 44.0(7)
C(5C) .0658(2) .0931(3) .4265(2) 58.0(11)
C(1D) .5133(2) .0102(2) .3553(2) 33.0(7)
C(11D) .4628(2) -.0795(2) .4083(2) 34.0(7)
O(10D) .37040(10) -.06440(10) .41170(10) 44.3(6)
O(11D) .51610(10) -.1643(2) .44600(10) 44.3(6)
C(2D) .6163(2) .0009(2) .3532(2) 35.1(8)
C(3D) .6615(2) .0845(2) .3062(2) 38.2(8)
N(3D) .7720(2) .0762(2) .3091(2) 55.6(9)
O(31D) .8168(2) -.0143(2) .3402(2) 82.6(10)
O(32D) .8151(2) .1593(2) .2799(2) 90.2(10)
C(4D) .6083(2) .1763(3) .2583(2) 49.3(10)
C(5D) .5050(2) .1845(3) .2585(2) 53.8(10)
C(6D) .4581(2) .1026(2) .3076(2) 44.1(9)
H(2A) .191(2) .051(2) -.076(2) .055(8)
H(31A) .183(3) .231(3) .038(2) .062(9)
H(32A) .285(3) .310(3) .060(2) .075(10)
H(4A) .445(2) .238(3) .001(2) .073(9)
H(5A) .467(2) .069(2) -.100(2) .053(8)
H(2B) .196(2) .041(2) .102(2) .047(7)
H(4B) .237(2) -.242(2) .268(2) .051(7)
H(5B) .068(2) -.234(2) .286(2) .052(7)
H(6B) -.040(2) -.087(2) .204(2) .050(8)
H(2C) .288(2) .058(3) .430(2) .067(9)
H(31C) .339(3) .249(3) .531(2) .058(8)
H(32C) .244(3) .325(3) .555(2) .088(12)
H(4C) .061(2) .252(3) .498(2) .067(9)
H(5C) -.004(2) .070(3) .413(2) .066(9)
H(2D) .656(2) -.061(2) .383(2) .038(7)
H(4D) .644(2) .228(3) .228(2) .071(10)
H(5D) .466(2) .247(3) .225(2) .062(8)
H(6D) .387(2) .106(2) .310(2) .050(8)

loop_
_geom_angle_atom_site_label_1
_geom_angle_atom_site_label_2
_geom_angle_atom_site_label_3
_geom_angle
_geom_angle_publ_flag
C(5A) N(1A) N(2A) 103.2(2) yes
C(3A) N(2A) N(1A) 111.5(2) yes
N(31A) C(3A) N(2A) 127.6(2) yes
N(4A) C(3A) N(2A) 106.5(2) yes
N(4A) C(3A) N(31A) 125.9(2) yes
C(5A) N(4A) C(3A) 105.7(2) yes
N(4A) C(5A) N(1A) 113.1(2) yes
C(2B) C(1B) C(11B) 120.0(2) yes
C(6B) C(1B) C(11B) 121.3(2) yes
C(6B) C(1B) C(2B) 118.8(2) yes
O(10B) C(11B) C(1B) 118.0(2) yes
O(11B) C(11B) C(1B) 117.9(2) yes
O(11B) C(11B) O(10B) 124.1(2) yes
C(3B) C(2B) C(1B) 119.4(2) yes
N(3B) C(3B) C(2B) 117.6(2) yes
C(4B) C(3B) C(2B) 123.0(2) yes
C(4B) C(3B) N(3B) 119.4(2) yes
O(31B) N(3B) C(3B) 118.4(2) yes
O(32B) N(3B) C(3B) 118.0(2) yes
O(32B) N(3B) O(31B) 123.6(2) yes
C(5B) C(4B) C(3B) 117.7(2) yes
C(6B) C(5B) C(4B) 120.3(2) yes
C(5B) C(6B) C(1B) 120.8(2) yes
C(5C) N(1C) N(2C) 103.3(2) yes
C(3C) N(2C) N(1C) 111.5(2) yes
N(31C) C(3C) N(2C) 127.0(2) yes
N(4C) C(3C) N(2C) 106.6(2) yes
N(4C) C(3C) N(31C) 126.4(2) yes
C(5C) N(4C) C(3C) 105.9(2) yes
N(4C) C(5C) N(1C) 112.8(2) yes
C(2D) C(1D) C(11D) 120.0(2) yes
C(6D) C(1D) C(11D) 121.3(2) yes
C(6D) C(1D) C(2D) 118.7(2) yes
O(10D) C(11D) C(1D) 117.7(2) yes
O(11D) C(11D) C(1D) 117.9(2) yes
O(11D) C(11D) O(10D) 124.3(2) yes
C(3D) C(2D) C(1D) 119.3(2) yes
N(3D) C(3D) C(2D) 118.2(2) yes
C(4D) C(3D) C(2D) 123.0(2) yes
C(4D) C(3D) N(3D) 118.9(2) yes
O(31D) N(3D) C(3D) 118.8(2) yes
O(32D) N(3D) C(3D) 118.5(3) yes
O(32D) N(3D) O(31D) 122.7(2) yes
C(5D) C(4D) C(3D) 118.0(2) yes
C(6D) C(5D) C(4D) 120.0(3) yes
C(5D) C(6D) C(1D) 121.0(2) yes

loop_
_geom_bond_atom_site_label_1
_geom_bond_atom_site_label_2
_geom_bond_distance
_geom_bond_publ_flag
N(2A) N(1A) 1.379(3) yes
C(5A) N(1A) 1.287(3) yes
C(3A) N(2A) 1.323(3) yes
N(31A) C(3A) 1.325(3) yes
N(4A) C(3A) 1.345(3) yes
C(5A) N(4A) 1.362(3) yes
C(11B) C(1B) 1.509(3) yes
C(2B) C(1B) 1.382(3) yes
C(6B) C(1B) 1.390(3) yes
O(10B) C(11B) 1.253(2) yes
O(11B) C(11B) 1.259(2) yes
C(3B) C(2B) 1.369(3) yes
N(3B) C(3B) 1.472(3) yes
C(4B) C(3B) 1.378(3) yes
O(31B) N(3B) 1.219(3) yes
O(32B) N(3B) 1.222(3) yes
C(5B) C(4B) 1.379(4) yes
C(6B) C(5B) 1.389(4) yes
N(2C) N(1C) 1.376(3) yes
C(5C) N(1C) 1.289(3) yes
C(3C) N(2C) 1.319(3) yes
N(31C) C(3C) 1.324(3) yes
N(4C) C(3C) 1.342(3) yes
C(5C) N(4C) 1.360(3) yes
C(11D) C(1D) 1.510(3) yes
C(2D) C(1D) 1.382(3) yes
C(6D) C(1D) 1.389(3) yes
O(10D) C(11D) 1.252(2) yes
O(11D) C(11D) 1.256(3) yes
C(3D) C(2D) 1.372(3) yes
N(3D) C(3D) 1.467(3) yes
C(4D) C(3D) 1.373(4) yes
O(31D) N(3D) 1.224(3) yes
O(32D) N(3D) 1.214(3) yes
C(5D) C(4D) 1.379(4) yes
C(6D) C(5D) 1.390(4) yes
